data_4071031
loop_
_publ_author_name
'Aharonovich, Sinai'
'Kapon, Moshe'
'Botoshanski, Mark'
'Eisen, Moris S.'

_publ_section_title
;
 N,N&#x2032;-Bis-Silylated Lithium Aryl Amidinates: Synthesis,
 Characterization, and the Gradual Transition of Coordination Mode from \s
 Toward \p Originated by Crystal Packing Interactions
;
_journal_issue 8
_journal_name_full Organometallics
_journal_page_first 1869
_journal_paper_doi 10.1021/om701216p
_journal_volume 27
_journal_year 2008
_chemical_formula_moiety 'C23 H47 Li N4 Si2'
_chemical_formula_sum 'C23 H47 Li N4 Si2'
_chemical_formula_weight 442.77
_chemical_name_common 'Moris-83 (liptbut)'
_chemical_name_systematic
; 
 ? 
;
_space_group_IT_number 15
_symmetry_cell_setting monoclinic
_symmetry_space_group_name_Hall '-C 2yc'
_symmetry_space_group_name_H-M 'C 1 2/c 1'
_atom_sites_solution_hydrogens geom
_atom_sites_solution_primary direct
_atom_sites_solution_secondary difmap
_audit_creation_method SHELXL-97
_cell_angle_alpha 90.00
_cell_angle_beta 110.49(3)
_cell_angle_gamma 90.00
_cell_formula_units_Z 4
_cell_length_a 14.858(3)
_cell_length_b 15.767(3)
_cell_length_c 14.041(3)
_cell_measurement_reflns_used 1904
_cell_measurement_temperature 230(1)
_cell_measurement_theta_max 21.967
_cell_measurement_theta_min 1.95
_cell_volume 3081.2(12)
_computing_cell_refinement 'HKL Scalepack (Otwinowski & Minor 1997)'
_computing_data_collection 'Nonius (1997), KappaCCD Collect Program'
_computing_data_reduction
;
HKL Denzo and Scalepack (Otwinowski & Minor 1997)
;
_computing_molecular_graphics
;
Molecular Structure Corporation (1999). 
ORTEP. TEXRAY Structure Analysis Package. 
MSC, 3200 Research Forest Drive, The 
Woodlands,TX 77381, USA.
;
_computing_publication_material 'SHELXL-97 (Sheldrick, 1997)'
_computing_structure_refinement 'SHELXL-97 (Sheldrick, 1997)'
_computing_structure_solution
;
S.Mackay, C.J.Gilmore, C.Edwards, M. Tremayne, N. Stuart, K.Shankland 
"maXus": a computer program for the solution and refinement of crystal 
structures from diffraction data University of Glasgow, Scotland, UK, 
Nonius BV, Delft, The Netherlands and MacScience Co. Ltd.,
Yokohama, Japan (1998)
;
_diffrn_ambient_temperature 230(1)
_diffrn_measured_fraction_theta_full 0.988
_diffrn_measured_fraction_theta_max 0.988
_diffrn_measurement_device_type 'Nonius KappaCCD'
_diffrn_measurement_method 'phi- and omega-scans'
_diffrn_radiation_monochromator graphite
_diffrn_radiation_source 'fine-focus sealed tube'
_diffrn_radiation_type MoK\a
_diffrn_radiation_wavelength 0.71073
_diffrn_reflns_av_R_equivalents 0.0472
_diffrn_reflns_av_sigmaI/netI 0.0654
_diffrn_reflns_limit_h_max 15
_diffrn_reflns_limit_h_min -15
_diffrn_reflns_limit_k_max 16
_diffrn_reflns_limit_k_min -15
_diffrn_reflns_limit_l_max 14
_diffrn_reflns_limit_l_min -14
_diffrn_reflns_number 3112
_diffrn_reflns_theta_full 21.93
_diffrn_reflns_theta_max 21.93
_diffrn_reflns_theta_min 1.95
_diffrn_standards_number 0
_exptl_absorpt_coefficient_mu 0.129
_exptl_absorpt_correction_type none
_exptl_crystal_colour colorless
_exptl_crystal_density_diffrn 0.954
_exptl_crystal_density_method 'not measured'
_exptl_crystal_description plate
_exptl_crystal_F_000 976
_exptl_crystal_size_max 0.24
_exptl_crystal_size_mid 0.18
_exptl_crystal_size_min 0.06
_refine_diff_density_max 0.188
_refine_diff_density_min -0.223
_refine_diff_density_rms 0.039
_refine_ls_extinction_method none
_refine_ls_goodness_of_fit_ref 1.053
_refine_ls_hydrogen_treatment constr
_refine_ls_matrix_type full
_refine_ls_number_parameters 171
_refine_ls_number_reflns 1860
_refine_ls_number_restraints 0
_refine_ls_restrained_S_all 1.053
_refine_ls_R_factor_all 0.0947
_refine_ls_R_factor_gt 0.0636
_refine_ls_shift/su_max 0.007
_refine_ls_shift/su_mean 0.002
_refine_ls_structure_factor_coef Fsqd
_refine_ls_weighting_details 'calc w=1/[\s^2^(Fo^2^)+(0.1226P)^2^+0.0000P] where P=(Fo^2^+2Fc^2^)/3'
_refine_ls_weighting_scheme calc
_refine_ls_wR_factor_gt 0.1720
_refine_ls_wR_factor_ref 0.1899
_reflns_number_gt 1271
_reflns_number_total 1860
_reflns_threshold_expression >2sigma(I)
_cod_data_source_file om701216p-file003.cif
_cod_data_source_block complex4
_cod_original_cell_volume 3081.2(11)
_cod_original_sg_symbol_H-M C2/c
_cod_database_code 4071031

loop_
_symmetry_equiv_pos_as_xyz
'x, y, z'
'-x, y, -z+1/2'
'x+1/2, y+1/2, z'
'-x+1/2, y+1/2, -z+1/2'
'-x, -y, -z'
'x, -y, z-1/2'
'-x+1/2, -y+1/2, -z'
'x+1/2, -y+1/2, z-1/2'

loop_
_atom_site_label
_atom_site_type_symbol
_atom_site_fract_x
_atom_site_fract_y
_atom_site_fract_z
_atom_site_U_iso_or_equiv
_atom_site_adp_type
_atom_site_occupancy
_atom_site_symmetry_multiplicity
_atom_site_calc_flag
_atom_site_refinement_flags
Si1 Si 0.33482(7) -0.02395(6) 0.08018(8) 0.0898(6) Uani 1 1 d .
N1 N 0.43136(17) -0.05774(17) 0.1794(2) 0.0762(9) Uani 1 1 d .
N2 N 0.5643(2) -0.25904(19) 0.1936(2) 0.0905(10) Uani 1 1 d .
C1 C 0.5000 -0.0165(3) 0.2500 0.0683(12) Uani 1 2 d S
C2 C 0.2370(4) 0.0137(6) 0.1217(5) 0.162(2) Uani 1 1 d .
H2A H 0.2591 0.0620 0.1666 0.35(6) Uiso 1 1 calc R
H2B H 0.2179 -0.0315 0.1576 0.22(4) Uiso 1 1 calc R
H2C H 0.1824 0.0304 0.0628 0.158(19) Uiso 1 1 calc R
C3 C 0.3608(5) 0.0590(5) -0.0019(5) 0.156(2) Uani 1 1 d .
H3A H 0.4124 0.0398 -0.0238 0.28(5) Uiso 1 1 calc R
H3B H 0.3798 0.1112 0.0365 0.31(5) Uiso 1 1 calc R
H3C H 0.3036 0.0691 -0.0609 0.158(18) Uiso 1 1 calc R
C4 C 0.2891(5) -0.1166(4) -0.0050(4) 0.152(2) Uani 1 1 d .
H4A H 0.3389 -0.1370 -0.0291 0.21(3) Uiso 1 1 calc R
H4B H 0.2334 -0.0997 -0.0626 0.23(3) Uiso 1 1 calc R
H4C H 0.2712 -0.1614 0.0322 0.22(3) Uiso 1 1 calc R
C5 C 0.5000 0.0796(3) 0.2500 0.0677(12) Uani 1 2 d S
C6 C 0.5570(2) 0.1249(2) 0.2094(3) 0.0822(10) Uani 1 1 d .
H6 H 0.5966 0.0957 0.1808 0.091(11) Uiso 1 1 calc R
C7 C 0.5571(2) 0.2126(2) 0.2099(3) 0.0834(10) Uani 1 1 d .
H7 H 0.5974 0.2414 0.1819 0.072(9) Uiso 1 1 calc R
C8 C 0.5000 0.2594(3) 0.2500 0.0771(13) Uani 1 2 d S
C9 C 0.5000 0.3553(3) 0.2500 0.0870(15) Uani 1 2 d S
C10 C 0.5988(7) 0.3868(5) 0.3227(8) 0.114(3) Uani 0.50 1 d P
H10A H 0.6103 0.3648 0.3905 0.170 Uiso 0.50 1 calc PR
H10B H 0.5992 0.4483 0.3246 0.170 Uiso 0.50 1 calc PR
H10C H 0.6489 0.3669 0.2987 0.170 Uiso 0.50 1 calc PR
C11 C 0.4795(11) 0.3887(5) 0.1468(8) 0.129(3) Uani 0.50 1 d P
H11A H 0.4798 0.4502 0.1487 0.194 Uiso 0.50 1 calc PR
H11B H 0.4169 0.3690 0.1029 0.194 Uiso 0.50 1 calc PR
H11C H 0.5282 0.3690 0.1207 0.194 Uiso 0.50 1 calc PR
C12 C 0.4233(8) 0.3921(5) 0.2945(11) 0.130(4) Uani 0.50 1 d P
H12A H 0.4360 0.3698 0.3623 0.194 Uiso 0.50 1 calc PR
H12B H 0.3592 0.3755 0.2508 0.194 Uiso 0.50 1 calc PR
H12C H 0.4277 0.4535 0.2974 0.194 Uiso 0.50 1 calc PR
C13 C 0.5463(4) -0.3344(3) 0.2450(5) 0.1245(16) Uani 1 1 d .
H13A H 0.5520 -0.3849 0.2068 0.125(14) Uiso 1 1 calc R
H13B H 0.5957 -0.3381 0.3129 0.24(4) Uiso 1 1 calc R
C14 C 0.6667(3) -0.2461(4) 0.2210(6) 0.143(2) Uani 1 1 d .
H14A H 0.6781 -0.1957 0.1872 0.23(4) Uiso 1 1 calc R
H14B H 0.6949 -0.2949 0.2001 0.22(3) Uiso 1 1 calc R
H14C H 0.6956 -0.2389 0.2940 0.23(4) Uiso 1 1 calc R
C15 C 0.5209(5) -0.2649(5) 0.0837(4) 0.151(2) Uani 1 1 d .
H15A H 0.4522 -0.2739 0.0649 0.15(2) Uiso 1 1 calc R
H15B H 0.5490 -0.3121 0.0597 0.29(4) Uiso 1 1 calc R
H15C H 0.5323 -0.2128 0.0532 0.22(3) Uiso 1 1 calc R
Li1 Li 0.5000 -0.1624(5) 0.2500 0.083(2) Uani 1 2 d S

loop_
_atom_site_aniso_label
_atom_site_aniso_U_11
_atom_site_aniso_U_22
_atom_site_aniso_U_33
_atom_site_aniso_U_23
_atom_site_aniso_U_13
_atom_site_aniso_U_12
Si1 0.0804(8) 0.0686(8) 0.0959(9) 0.0073(5) 0.0004(5) -0.0005(5)
N1 0.0762(16) 0.0555(16) 0.0822(19) -0.0028(13) 0.0092(14) -0.0054(12)
N2 0.101(2) 0.076(2) 0.094(2) -0.0004(17) 0.0344(18) 0.0038(15)
C1 0.071(3) 0.052(3) 0.080(3) 0.000 0.024(2) 0.000
C2 0.095(3) 0.212(7) 0.158(5) 0.007(6) 0.015(4) 0.047(4)
C3 0.140(5) 0.152(5) 0.131(4) 0.062(4) -0.011(4) -0.018(4)
C4 0.150(5) 0.112(4) 0.124(4) -0.004(3) -0.040(4) -0.009(4)
C5 0.066(2) 0.056(3) 0.072(3) 0.000 0.012(2) 0.000
C6 0.088(2) 0.060(2) 0.106(3) 0.0004(19) 0.044(2) 0.0013(17)
C7 0.083(2) 0.057(2) 0.112(3) 0.002(2) 0.037(2) -0.0079(17)
C8 0.071(3) 0.060(3) 0.087(3) 0.000 0.011(2) 0.000
C9 0.096(3) 0.050(3) 0.097(4) 0.000 0.012(3) 0.000
C10 0.132(7) 0.072(5) 0.117(8) -0.016(5) 0.020(6) -0.034(5)
C11 0.170(10) 0.060(5) 0.136(9) 0.006(5) 0.027(8) -0.002(6)
C12 0.153(9) 0.053(5) 0.199(12) -0.001(6) 0.082(9) 0.013(5)
C13 0.157(4) 0.059(3) 0.170(5) 0.003(3) 0.074(4) 0.013(2)
C14 0.109(4) 0.133(5) 0.190(7) -0.016(4) 0.057(4) 0.015(3)
C15 0.172(6) 0.170(6) 0.109(4) -0.012(4) 0.045(4) 0.004(4)
Li1 0.082(5) 0.063(5) 0.086(5) 0.000 0.005(4) 0.000

loop_
_atom_type_symbol
_atom_type_description
_atom_type_scat_dispersion_real
_atom_type_scat_dispersion_imag
_atom_type_scat_source
Si Si 0.0817 0.0704 'International Tables Vol C Tables 4.2.6.8 and 6.1.1.4'
Li Li -0.0003 0.0001 'International Tables Vol C Tables 4.2.6.8 and 6.1.1.4'
C C 0.0033 0.0016 'International Tables Vol C Tables 4.2.6.8 and 6.1.1.4'
H H 0.0000 0.0000 'International Tables Vol C Tables 4.2.6.8 and 6.1.1.4'
N N 0.0061 0.0033 'International Tables Vol C Tables 4.2.6.8 and 6.1.1.4'

loop_
_geom_angle_atom_site_label_1
_geom_angle_atom_site_label_2
_geom_angle_atom_site_label_3
_geom_angle
_geom_angle_site_symmetry_1
_geom_angle_site_symmetry_3
N1 Si1 C2 112.0(2) . .
N1 Si1 C4 107.15(19) . .
C2 Si1 C4 107.8(4) . .
N1 Si1 C3 115.3(2) . .
C2 Si1 C3 109.0(4) . .
C4 Si1 C3 105.1(4) . .
C1 N1 Si1 132.1(3) . .
C1 N1 Li1 84.8(2) . .
Si1 N1 Li1 143.1(2) . .
C14 N2 C15 109.1(5) . .
C14 N2 C13 109.9(4) . .
C15 N2 C13 112.5(5) . .
C14 N2 Li1 111.9(3) . .
C15 N2 Li1 110.9(4) . .
C13 N2 Li1 102.6(3) . .
N1 C1 N1 120.9(4) . 2_655
N1 C1 C5 119.6(2) . .
N1 C1 C5 119.6(2) 2_655 .
N1 C1 Li1 60.4(2) . .
N1 C1 Li1 60.4(2) 2_655 .
C5 C1 Li1 180.0 . .
Si1 C2 H2A 109.5 . .
Si1 C2 H2B 109.5 . .
H2A C2 H2B 109.5 . .
Si1 C2 H2C 109.5 . .
H2A C2 H2C 109.5 . .
H2B C2 H2C 109.5 . .
Si1 C3 H3A 109.5 . .
Si1 C3 H3B 109.5 . .
H3A C3 H3B 109.5 . .
Si1 C3 H3C 109.5 . .
H3A C3 H3C 109.5 . .
H3B C3 H3C 109.5 . .
Si1 C4 H4A 109.5 . .
Si1 C4 H4B 109.5 . .
H4A C4 H4B 109.5 . .
Si1 C4 H4C 109.5 . .
H4A C4 H4C 109.5 . .
H4B C4 H4C 109.5 . .
C6 C5 C6 117.4(4) . 2_655
C6 C5 C1 121.3(2) . .
C6 C5 C1 121.3(2) 2_655 .
C5 C6 C7 121.1(3) . .
C5 C6 H6 119.4 . .
C7 C6 H6 119.4 . .
C6 C7 C8 122.4(3) . .
C6 C7 H7 118.8 . .
C8 C7 H7 118.8 . .
C7 C8 C7 115.6(4) 2_655 .
C7 C8 C9 122.2(2) 2_655 .
C7 C8 C9 122.2(2) . .
C11 C9 C8 111.0(4) . .
C11 C9 C10 110.9(6) . .
C8 C9 C10 108.7(4) . .
C11 C9 C12 109.1(6) . .
C8 C9 C12 111.4(3) . .
C10 C9 C12 105.6(5) . .
C9 C10 H10A 109.5 . .
C9 C10 H10B 109.5 . .
H10A C10 H10B 109.5 . .
C9 C10 H10C 109.5 . .
H10A C10 H10C 109.5 . .
H10B C10 H10C 109.5 . .
C9 C11 H11A 109.5 . .
C9 C11 H11B 109.5 . .
H11A C11 H11B 109.5 . .
C9 C11 H11C 109.5 . .
H11A C11 H11C 109.5 . .
H11B C11 H11C 109.5 . .
C9 C12 H12A 109.5 . .
C9 C12 H12B 109.5 . .
H12A C12 H12B 109.5 . .
C9 C12 H12C 109.5 . .
H12A C12 H12C 109.5 . .
H12B C12 H12C 109.5 . .
C13 C13 N2 113.4(4) 2_655 .
C13 C13 H13A 108.9 2_655 .
N2 C13 H13A 108.9 . .
C13 C13 H13B 108.9 2_655 .
N2 C13 H13B 108.9 . .
H13A C13 H13B 107.7 . .
N2 C14 H14A 109.5 . .
N2 C14 H14B 109.5 . .
H14A C14 H14B 109.5 . .
N2 C14 H14C 109.5 . .
H14A C14 H14C 109.5 . .
H14B C14 H14C 109.5 . .
N2 C15 H15A 109.5 . .
N2 C15 H15B 109.5 . .
H15A C15 H15B 109.5 . .
N2 C15 H15C 109.5 . .
H15A C15 H15C 109.5 . .
H15B C15 H15C 109.5 . .
N1 Li1 N1 69.6(3) . 2_655
N1 Li1 N2 124.30(11) . 2_655
N1 Li1 N2 129.09(12) 2_655 2_655
N1 Li1 N2 129.09(12) . .
N1 Li1 N2 124.30(11) 2_655 .
N2 Li1 N2 86.7(3) 2_655 .
N1 Li1 C1 34.80(15) . .
N1 Li1 C1 34.80(15) 2_655 .
N2 Li1 C1 136.64(17) 2_655 .
N2 Li1 C1 136.65(17) . .

loop_
_geom_bond_atom_site_label_1
_geom_bond_atom_site_label_2
_geom_bond_distance
_geom_bond_site_symmetry_2
Si1 N1 1.698(3) .
Si1 C2 1.844(6) .
Si1 C4 1.859(5) .
Si1 C3 1.871(5) .
N1 C1 1.318(3) .
N1 Li1 2.009(7) .
N2 C14 1.447(5) .
N2 C15 1.452(5) .
N2 C13 1.463(5) .
N2 Li1 2.096(6) .
C1 N1 1.318(3) 2_655
C1 C5 1.514(6) .
C1 Li1 2.300(9) .
C2 H2A 0.9700 .
C2 H2B 0.9700 .
C2 H2C 0.9700 .
C3 H3A 0.9700 .
C3 H3B 0.9700 .
C3 H3C 0.9700 .
C4 H4A 0.9700 .
C4 H4B 0.9700 .
C4 H4C 0.9700 .
C5 C6 1.375(4) .
C5 C6 1.375(4) 2_655
C6 C7 1.383(5) .
C6 H6 0.9400 .
C7 C8 1.384(4) .
C7 H7 0.9400 .
C8 C7 1.384(4) 2_655
C8 C9 1.513(7) .
C9 C11 1.470(11) .
C9 C10 1.547(8) .
C9 C12 1.589(9) .
C10 H10A 0.9700 .
C10 H10B 0.9700 .
C10 H10C 0.9700 .
C11 H11A 0.9700 .
C11 H11B 0.9700 .
C11 H11C 0.9700 .
C12 H12A 0.9700 .
C12 H12B 0.9700 .
C12 H12C 0.9700 .
C13 C13 1.431(8) 2_655
C13 H13A 0.9800 .
C13 H13B 0.9800 .
C14 H14A 0.9700 .
C14 H14B 0.9700 .
C14 H14C 0.9700 .
C15 H15A 0.9700 .
C15 H15B 0.9700 .
C15 H15C 0.9700 .
Li1 N1 2.009(7) 2_655
Li1 N2 2.096(6) 2_655
